data_9005638
loop_
_publ_author_name
'Ballirano, P.'
'Maras, A.'

_publ_section_title
;
 The crystal structure of a "disordered" cancrinite
;
_journal_name_full 'European Journal of Mineralogy'
_journal_page_first 135
_journal_page_last 141
_journal_paper_doi 10.1127/0935-1221/2004/0016-0135
_journal_volume 16
_journal_year 2004
_chemical_compound_source 'Cava Satom, Cameroon'
_chemical_formula_sum 'C0.713 H3.54 Al3 Ca0.435 Na3.565 O15.279 S0.035 Si3'
_chemical_name_mineral Cancrinite
_space_group_IT_number 173
_symmetry_space_group_name_Hall 'P 6c'
_symmetry_space_group_name_H-M 'P 63'
_cell_angle_alpha 90
_cell_angle_beta 90
_cell_angle_gamma 120
_cell_formula_units_Z 2
_cell_length_a 12.6216
_cell_length_b 12.6216
_cell_length_c 5.1293
_cell_volume 707.648
_database_code_amcsd 0007028
_exptl_crystal_density_diffrn 2.451
_cod_original_formula_sum 'Na3.565 Ca.435 Si3 Al3 O15.279 C.713 S.035 H3.54'
_cod_database_code 9005638

loop_
_space_group_symop_operation_xyz
x,y,z
x-y,x,1/2+z
-y,x-y,z
-x,-y,1/2+z
-x+y,-x,z
y,-x+y,1/2+z

loop_
_atom_site_aniso_label
_atom_site_aniso_U_11
_atom_site_aniso_U_22
_atom_site_aniso_U_33
_atom_site_aniso_U_12
_atom_site_aniso_U_13
_atom_site_aniso_U_23
Na 0.02330 0.02330 0.04620 0.01170 0.00000 0.00000
Na1 0.01810 0.01880 0.02480 0.00900 0.00050 -0.00080
Ca1 0.01810 0.01880 0.02480 0.00900 0.00050 -0.00080
Na2 0.02240 0.04420 0.02820 0.02160 0.00850 0.01690
Ca2 0.02240 0.04420 0.02820 0.02160 0.00850 0.01690
Si 0.00816 0.00943 0.00829 0.00469 0.00018 0.00043
Al 0.00838 0.00936 0.00859 0.00473 0.00024 0.00028
O1 0.01190 0.02270 0.01440 0.01140 0.00170 0.00230
O2 0.02210 0.01250 0.02710 0.01080 0.00260 0.00120
O3 0.01410 0.02470 0.00970 0.01050 0.00290 0.00400
O4 0.01690 0.02360 0.01130 0.01360 0.00130 0.00490
CA 0.01480 0.01480 0.12540 0.00740 0.00000 0.00000
OA 0.01480 0.01480 0.12540 0.00740 0.00000 0.00000
SA 0.01480 0.01480 0.12540 0.00740 0.00000 0.00000
OCA 0.01980 0.01940 0.12020 0.00850 0.00680 0.00330
CB 0.01540 0.01540 0.10830 0.00770 0.00000 0.00000
SB 0.01540 0.01540 0.10830 0.00770 0.00000 0.00000
OB 0.01540 0.01540 0.10830 0.00770 0.00000 0.00000
OCB 0.01540 0.02540 0.10290 0.00870 -0.00580 0.00560
Wat 0.07450 0.07400 0.03090 0.04140 0.00160 -0.00260

loop_
_atom_site_label
_atom_site_fract_x
_atom_site_fract_y
_atom_site_fract_z
_atom_site_occupancy
_atom_site_U_iso_or_equiv
_atom_site_type_symbol
_atom_site_attached_hydrogens
Na 0.66667 0.33333 0.36640 1.00000 0.03090 Na 0
Na1 0.87620 0.75550 0.68850 0.41000 0.02070 Na 0
Ca1 0.87620 0.75550 0.68850 0.09000 0.02070 Ca 0
Na2 0.87190 0.74690 0.73300 0.44500 0.02940 Na 0
Ca2 0.87190 0.74690 0.73300 0.05500 0.02940 Ca 0
Si 0.91733 0.58917 0.25081 1.00000 0.00850 Si 0
Al 0.66291 0.58775 0.25000 1.00000 0.00865 Al 0
O1 0.79802 0.59493 0.34320 1.00000 0.01510 O 0
O2 0.88515 0.44900 0.27570 1.00000 0.01960 O 0
O3 0.95548 0.64105 0.95570 1.00000 0.01580 O 0
O4 0.67937 0.64914 0.93940 1.00000 0.01570 O 0
CA 0.00000 0.00000 0.83000 0.40300 0.05200 C 0
OA 0.00000 0.00000 0.83000 0.02000 0.05200 O 0
SA 0.00000 0.00000 0.83000 0.01500 0.05200 S 0
OCA 0.88120 0.94220 0.82500 0.41800 0.05400 O 0
CB 0.00000 0.00000 0.59100 0.31000 0.04600 C 0
SB 0.00000 0.00000 0.59100 0.02000 0.04600 S 0
OB 0.00000 0.00000 0.59100 0.01500 0.04600 O 0
OCB 0.88020 0.94030 0.59800 0.33000 0.04900 O 0
Wat 0.68720 0.38690 0.81400 0.33333 0.05800 O 2

loop_
_cod_changelog_entry_id
_cod_changelog_entry_author
_cod_changelog_entry_date
_cod_changelog_entry_text
1
;cod-tools version 3.8.0
Id: cif_guess_AMCSD_atom_types 9581 2023-05-17 12:35:41Z saulius
;
2023-05-18T11:39:34+03:00
;Derived atom types and hydrogen counts
from atom names that follow the AMCSD naming convention
(Wat == water, O-H == hydroxyl).
;

loop_
_cod_related_entry_id
_cod_related_entry_database
_cod_related_entry_code
1 AMCSD 0007028
